data_1562757
loop_
_publ_author_name
'Gugkaeva, Zalina T.'
'Smol'yakov, Alexander F.'
'Maleev, Victor I.'
'Larionov, Vladimir A.'

_publ_section_title
;
 A general asymmetric synthesis of artificial aliphatic and
 perfluoroalkylated \a-amino acids by Luche's cross-electrophile coupling
 reaction.
;
_journal_issue 24
_journal_name_full 'Organic &amp; biomolecular chemistry'
_journal_page_first 5327
_journal_page_last 5332
_journal_paper_doi 10.1039/d1ob00805f
_journal_volume 19
_journal_year 2021
_chemical_absolute_configuration ad
_chemical_formula_moiety 'C31 H33 N3 Ni O3'
_chemical_formula_sum 'C31 H33 N3 Ni O3'
_chemical_formula_weight 554.31
_space_group_crystal_system orthorhombic
_space_group_IT_number 19
_space_group_name_Hall 'P 2ac 2ab'
_space_group_name_H-M_alt 'P 21 21 21'
_atom_sites_solution_hydrogens geom
_atom_sites_solution_primary dual
_audit_creation_date 2021-03-11
_audit_creation_method
;
Olex2 1.2
(compiled 2018.05.29 svn.r3508 for OlexSys, GUI svn.r5506)
;
_audit_update_record
;
2021-03-11 deposited with the CCDC.	2021-05-20 downloaded from the CCDC.
;
_cell_angle_alpha 90
_cell_angle_beta 90
_cell_angle_gamma 90
_cell_formula_units_Z 4
_cell_length_a 10.1084(4)
_cell_length_b 12.8143(5)
_cell_length_c 21.4068(9)
_cell_measurement_reflns_used 9887
_cell_measurement_temperature 120
_cell_measurement_theta_max 30.45
_cell_measurement_theta_min 2.48
_cell_volume 2772.87(19)
_computing_cell_refinement 'SAINT v8.34A (Bruker, 2013)'
_computing_data_reduction 'SAINT v8.34A (Bruker, 2013)'
_computing_molecular_graphics 'Olex2 (Dolomanov et al., 2009)'
_computing_publication_material 'Olex2 (Dolomanov et al., 2009)'
_computing_structure_refinement 'XL (Sheldrick, 2008)'
_computing_structure_solution 'ShelXT (Sheldrick, 2015)'
_diffrn_ambient_temperature 120
_diffrn_detector_area_resol_mean 8
_diffrn_measured_fraction_theta_full 1.000
_diffrn_measured_fraction_theta_max 1.000
_diffrn_measurement_device_type 'Bruker SMART APEX CCD area detector'
_diffrn_measurement_method '\f and \w scans'
_diffrn_radiation_monochromator graphite
_diffrn_radiation_type MoK\a
_diffrn_radiation_wavelength 0.71073
_diffrn_reflns_av_R_equivalents 0.0267
_diffrn_reflns_av_unetI/netI 0.0231
_diffrn_reflns_Laue_measured_fraction_full 1.000
_diffrn_reflns_Laue_measured_fraction_max 1.000
_diffrn_reflns_limit_h_max 14
_diffrn_reflns_limit_h_min -14
_diffrn_reflns_limit_k_max 18
_diffrn_reflns_limit_k_min -18
_diffrn_reflns_limit_l_max 30
_diffrn_reflns_limit_l_min -30
_diffrn_reflns_number 50870
_diffrn_reflns_point_group_measured_fraction_full 0.998
_diffrn_reflns_point_group_measured_fraction_max 0.998
_diffrn_reflns_theta_full 25.242
_diffrn_reflns_theta_max 30.489
_diffrn_reflns_theta_min 1.852
_diffrn_standards_number 0
_exptl_absorpt_coefficient_mu 0.736
_exptl_absorpt_correction_T_max 0.7461
_exptl_absorpt_correction_T_min 0.6278
_exptl_absorpt_correction_type multi-scan
_exptl_absorpt_process_details
'SADABS-2008/1 (Bruker,2008) was used for absorption correction. wR2(int) was 0.0839 before and 0.0547 after correction. The Ratio of minimum to maximum transmission is 0.8414. The \l/2 correction factor is 0.0015.'
_exptl_crystal_colour red
_exptl_crystal_colour_primary red
_exptl_crystal_density_diffrn 1.328
_exptl_crystal_description prism
_exptl_crystal_F_000 1168
_exptl_crystal_size_max 0.38
_exptl_crystal_size_mid 0.3
_exptl_crystal_size_min 0.2
_refine_diff_density_max 0.474
_refine_diff_density_min -0.219
_refine_diff_density_rms 0.055
_refine_ls_abs_structure_details
;
 Flack x determined using 3355 quotients [(I+)-(I-)]/[(I+)+(I-)]
 (Parsons, Flack and Wagner, Acta Cryst. B69 (2013) 249-259).
;
_refine_ls_abs_structure_Flack 0.004(3)
_refine_ls_extinction_method none
_refine_ls_goodness_of_fit_ref 1.033
_refine_ls_hydrogen_treatment constr
_refine_ls_matrix_type full
_refine_ls_number_parameters 345
_refine_ls_number_reflns 8450
_refine_ls_number_restraints 0
_refine_ls_restrained_S_all 1.033
_refine_ls_R_factor_all 0.0314
_refine_ls_R_factor_gt 0.0280
_refine_ls_shift/su_max 0.001
_refine_ls_shift/su_mean 0.000
_refine_ls_structure_factor_coef Fsqd
_refine_ls_weighting_details 'w=1/[\s^2^(Fo^2^)+(0.0391P)^2^+0.6395P] where P=(Fo^2^+2Fc^2^)/3'
_refine_ls_weighting_scheme calc
_refine_ls_wR_factor_gt 0.0709
_refine_ls_wR_factor_ref 0.0730
_reflns_Friedel_coverage 0.793
_reflns_Friedel_fraction_full 0.996
_reflns_Friedel_fraction_max 0.997
_reflns_number_gt 7907
_reflns_number_total 8450
_reflns_threshold_expression 'I > 2\s(I)'
_cod_data_source_file d1ob00805f2.cif
_cod_data_source_block a_CCDC1
_cod_depositor_comments 'Adding full bibliography for 1562756--1562757.cif.'
_cod_database_code 1562757
_shelxl_version_number 2014/6
_shelx_space_group_comment
;
The symmetry employed for this shelxl refinement is uniquely defined
by the following loop, which should always be used as a source of
symmetry information in preference to the above space-group names.
They are only intended as comments.
;
_olex2_refinement_description
;
1. Fixed Uiso
 At 1.2 times of:
  All C(H) groups, All C(H,H) groups
 At 1.5 times of:
  All C(H,H,H) groups
2.a Ternary CH refined with riding coordinates:
 C2(H2), C4(H4), C21(H21)
2.b Secondary CH2 refined with riding coordinates:
 C3(H3A,H3B), C22(H22A,H22B), C23(H23A,H23B), C24(H24A,H24B), C25(H25A,H25B)
2.c Aromatic/amide H refined with riding coordinates:
 C9(H9), C10(H10), C11(H11), C12(H12), C13(H13), C15(H15), C16(H16), C17(H17),
 C18(H18), C27(H27), C28(H28), C29(H29), C30(H30), C31(H31)
2.d Idealised Me refined as rotating group:
 C5(H5A,H5B,H5C), C6(H6A,H6B,H6C)
;
_olex2_submission_special_instructions 'No special instructions were received'

loop_
_space_group_symop_operation_xyz
'x, y, z'
'-x+1/2, -y, z+1/2'
'-x, y+1/2, -z+1/2'
'x+1/2, -y+1/2, -z'

loop_
_atom_site_label
_atom_site_type_symbol
_atom_site_fract_x
_atom_site_fract_y
_atom_site_fract_z
_atom_site_U_iso_or_equiv
_atom_site_adp_type
_atom_site_occupancy
_atom_site_site_symmetry_order
_atom_site_calc_flag
_atom_site_refinement_flags_posn
_atom_site_refinement_flags_adp
_atom_site_refinement_flags_occupancy
_atom_site_disorder_assembly
_atom_site_disorder_group
Ni1 Ni 0.50641(2) 0.75172(2) 0.36258(2) 0.01756(6) Uani 1 1 d . . . . .
O1 O 0.55076(15) 0.76025(11) 0.44696(6) 0.0257(3) Uani 1 1 d . . . . .
O2 O 0.52213(17) 0.67766(11) 0.53797(6) 0.0278(3) Uani 1 1 d . . . . .
O3 O 0.56040(16) 0.78745(14) 0.18293(7) 0.0313(3) Uani 1 1 d . . . . .
N1 N 0.39334(15) 0.64512(12) 0.38496(7) 0.0165(3) Uani 1 1 d . . . . .
N2 N 0.46098(13) 0.74809(13) 0.27860(6) 0.0163(2) Uani 1 1 d . . . . .
N3 N 0.62672(16) 0.86511(13) 0.34249(7) 0.0221(3) Uani 1 1 d . . . . .
C1 C 0.5062(2) 0.68443(13) 0.48149(8) 0.0213(3) Uani 1 1 d . . . . .
C2 C 0.43381(18) 0.59906(14) 0.44532(8) 0.0179(3) Uani 1 1 d . . . . .
H2 H 0.3562 0.5750 0.4687 0.021 Uiso 1 1 calc R . . . .
C3 C 0.52751(18) 0.50699(14) 0.43134(8) 0.0196(3) Uani 1 1 d . . . . .
H3A H 0.4802 0.4567 0.4059 0.024 Uiso 1 1 calc R . . . .
H3B H 0.6010 0.5329 0.4067 0.024 Uiso 1 1 calc R . . . .
C4 C 0.5835(2) 0.45019(16) 0.48843(9) 0.0240(4) Uani 1 1 d . . . . .
H4 H 0.6399 0.4988 0.5117 0.029 Uiso 1 1 calc R . . . .
C5 C 0.6691(2) 0.3590(2) 0.46550(11) 0.0342(5) Uani 1 1 d . . . . .
H5A H 0.6136 0.3072 0.4464 0.051 Uiso 1 1 calc GR . . . .
H5B H 0.7151 0.3287 0.5003 0.051 Uiso 1 1 calc GR . . . .
H5C H 0.7321 0.3841 0.4355 0.051 Uiso 1 1 calc GR . . . .
C6 C 0.4757(3) 0.41059(18) 0.53183(11) 0.0359(5) Uani 1 1 d . . . . .
H6A H 0.4298 0.4688 0.5499 0.054 Uiso 1 1 calc GR . . . .
H6B H 0.5148 0.3694 0.5644 0.054 Uiso 1 1 calc GR . . . .
H6C H 0.4145 0.3685 0.5086 0.054 Uiso 1 1 calc GR . . . .
C7 C 0.28800(17) 0.61259(13) 0.35592(8) 0.0159(3) Uani 1 1 d . . . . .
C8 C 0.19619(17) 0.53751(14) 0.38768(8) 0.0162(3) Uani 1 1 d . . . . .
C9 C 0.0978(2) 0.57658(16) 0.42689(9) 0.0227(4) Uani 1 1 d . . . . .
H9 H 0.0880 0.6482 0.4323 0.027 Uiso 1 1 calc R . . . .
C10 C 0.0142(2) 0.50708(18) 0.45783(10) 0.0306(4) Uani 1 1 d . . . . .
H10 H -0.0520 0.5327 0.4838 0.037 Uiso 1 1 calc R . . . .
C11 C 0.0287(2) 0.39995(19) 0.45018(11) 0.0330(5) Uani 1 1 d . . . . .
H11 H -0.0267 0.3541 0.4714 0.040 Uiso 1 1 calc R . . . .
C12 C 0.1263(2) 0.36194(17) 0.41083(10) 0.0291(4) Uani 1 1 d . . . . .
H12 H 0.1357 0.2903 0.4054 0.035 Uiso 1 1 calc R . . . .
C13 C 0.21024(19) 0.42995(15) 0.37939(9) 0.0215(3) Uani 1 1 d . . . . .
H13 H 0.2754 0.4040 0.3530 0.026 Uiso 1 1 calc R . . . .
C14 C 0.25455(17) 0.64920(14) 0.29304(8) 0.0158(3) Uani 1 1 d . . . . .
C15 C 0.13023(18) 0.61868(15) 0.26842(9) 0.0214(4) Uani 1 1 d . . . . .
H15 H 0.0745 0.5779 0.2929 0.026 Uiso 1 1 calc R . . . .
C16 C 0.0893(2) 0.64748(18) 0.20951(9) 0.0264(4) Uani 1 1 d . . . . .
H16 H 0.0070 0.6269 0.1945 0.032 Uiso 1 1 calc R . . . .
C17 C 0.1734(2) 0.70795(17) 0.17298(9) 0.0247(4) Uani 1 1 d . . . . .
H17 H 0.1468 0.7279 0.1331 0.030 Uiso 1 1 calc R . . . .
C18 C 0.29572(17) 0.73873(15) 0.19495(8) 0.0202(3) Uani 1 1 d . . . . .
H18 H 0.3502 0.7787 0.1694 0.024 Uiso 1 1 calc R . . . .
C19 C 0.34028(17) 0.71113(13) 0.25529(8) 0.0154(3) Uani 1 1 d . . . . .
C20 C 0.55358(19) 0.79213(15) 0.24005(9) 0.0209(3) Uani 1 1 d . . . . .
C21 C 0.66187(19) 0.84975(16) 0.27516(9) 0.0223(4) Uani 1 1 d . . . . .
H21 H 0.6756 0.9181 0.2557 0.027 Uiso 1 1 calc R . . . .
C22 C 0.7946(2) 0.7886(2) 0.27463(11) 0.0326(5) Uani 1 1 d . . . . .
H22A H 0.7852 0.7230 0.2524 0.039 Uiso 1 1 calc R . . . .
H22B H 0.8639 0.8293 0.2550 0.039 Uiso 1 1 calc R . . . .
C23 C 0.8261(2) 0.7694(2) 0.34395(11) 0.0357(5) Uani 1 1 d . . . . .
H23A H 0.7910 0.7029 0.3579 0.043 Uiso 1 1 calc R . . . .
H23B H 0.9206 0.7711 0.3515 0.043 Uiso 1 1 calc R . . . .
C24 C 0.7572(2) 0.85930(19) 0.37598(10) 0.0308(5) Uani 1 1 d . . . . .
H24A H 0.7448 0.8453 0.4201 0.037 Uiso 1 1 calc R . . . .
H24B H 0.8068 0.9236 0.3712 0.037 Uiso 1 1 calc R . . . .
C25 C 0.5608(2) 0.96792(16) 0.35485(10) 0.0293(4) Uani 1 1 d . . . . .
H25A H 0.6127 1.0232 0.3359 0.035 Uiso 1 1 calc R . . . .
H25B H 0.5585 0.9802 0.3995 0.035 Uiso 1 1 calc R . . . .
C26 C 0.4214(2) 0.97223(15) 0.32941(10) 0.0268(4) Uani 1 1 d . . . . .
C27 C 0.3962(2) 1.00502(16) 0.26841(11) 0.0308(4) Uani 1 1 d . . . . .
H27 H 0.4645 1.0327 0.2444 0.037 Uiso 1 1 calc R . . . .
C28 C 0.2698(3) 0.99664(18) 0.24318(11) 0.0359(5) Uani 1 1 d . . . . .
H28 H 0.2543 1.0173 0.2022 0.043 Uiso 1 1 calc R . . . .
C29 C 0.1668(2) 0.95766(19) 0.27900(12) 0.0357(5) Uani 1 1 d . . . . .
H29 H 0.0828 0.9509 0.2618 0.043 Uiso 1 1 calc R . . . .
C30 C 0.1894(2) 0.92867(18) 0.34083(12) 0.0337(5) Uani 1 1 d . . . . .
H30 H 0.1200 0.9046 0.3654 0.040 Uiso 1 1 calc R . . . .
C31 C 0.3158(2) 0.93596(16) 0.36541(10) 0.0303(4) Uani 1 1 d . . . . .
H31 H 0.3306 0.9163 0.4067 0.036 Uiso 1 1 calc R . . . .

loop_
_atom_site_aniso_label
_atom_site_aniso_U_11
_atom_site_aniso_U_22
_atom_site_aniso_U_33
_atom_site_aniso_U_23
_atom_site_aniso_U_13
_atom_site_aniso_U_12
Ni1 0.02148(10) 0.01715(10) 0.01405(9) 0.00245(8) -0.00306(7) -0.00762(10)
O1 0.0360(7) 0.0244(7) 0.0168(5) 0.0026(5) -0.0060(5) -0.0131(6)
O2 0.0434(9) 0.0249(6) 0.0151(6) 0.0005(5) -0.0042(6) -0.0064(6)
O3 0.0262(7) 0.0497(9) 0.0181(6) 0.0032(6) 0.0016(5) -0.0136(7)
N1 0.0192(7) 0.0166(6) 0.0136(6) 0.0023(5) -0.0007(5) -0.0037(5)
N2 0.0166(6) 0.0176(6) 0.0148(5) 0.0021(6) -0.0013(4) -0.0042(6)
N3 0.0238(8) 0.0235(8) 0.0189(7) 0.0026(6) -0.0031(6) -0.0108(6)
C1 0.0273(9) 0.0196(7) 0.0171(7) 0.0001(6) -0.0022(7) -0.0049(8)
C2 0.0223(8) 0.0184(8) 0.0130(7) 0.0027(6) -0.0020(6) -0.0031(6)
C3 0.0225(9) 0.0214(8) 0.0150(7) 0.0015(6) -0.0004(6) -0.0004(6)
C4 0.0288(10) 0.0249(9) 0.0183(8) 0.0034(7) -0.0007(7) 0.0028(7)
C5 0.0329(11) 0.0390(12) 0.0308(11) 0.0087(9) 0.0061(9) 0.0130(9)
C6 0.0456(14) 0.0328(11) 0.0292(10) 0.0132(8) 0.0152(10) 0.0138(10)
C7 0.0183(7) 0.0143(7) 0.0151(7) 0.0002(6) 0.0029(6) -0.0016(6)
C8 0.0174(7) 0.0180(8) 0.0132(7) 0.0010(6) 0.0008(6) -0.0034(6)
C9 0.0227(9) 0.0236(9) 0.0217(8) -0.0029(7) 0.0039(7) 0.0008(7)
C10 0.0234(9) 0.0428(11) 0.0257(9) 0.0003(8) 0.0095(8) -0.0021(9)
C11 0.0282(11) 0.0364(11) 0.0345(11) 0.0116(9) 0.0052(8) -0.0127(9)
C12 0.0345(11) 0.0196(9) 0.0332(10) 0.0051(8) -0.0005(8) -0.0077(8)
C13 0.0234(8) 0.0174(8) 0.0238(8) -0.0014(6) 0.0028(7) -0.0029(7)
C14 0.0163(7) 0.0159(7) 0.0151(7) 0.0007(6) -0.0004(6) -0.0016(6)
C15 0.0171(8) 0.0257(9) 0.0213(8) 0.0028(7) -0.0019(6) -0.0060(7)
C16 0.0194(8) 0.0352(10) 0.0246(9) 0.0042(8) -0.0064(7) -0.0071(8)
C17 0.0247(9) 0.0305(10) 0.0191(8) 0.0065(7) -0.0066(7) -0.0035(8)
C18 0.0206(7) 0.0228(9) 0.0171(7) 0.0037(7) -0.0019(6) -0.0021(7)
C19 0.0159(7) 0.0151(7) 0.0153(7) 0.0005(6) -0.0001(6) -0.0010(6)
C20 0.0194(8) 0.0243(8) 0.0189(8) 0.0044(7) -0.0012(6) -0.0061(7)
C21 0.0209(8) 0.0259(9) 0.0202(8) 0.0037(7) -0.0007(7) -0.0089(7)
C22 0.0206(9) 0.0428(12) 0.0343(11) 0.0001(9) -0.0022(8) -0.0050(8)
C23 0.0250(9) 0.0434(14) 0.0387(11) 0.0047(10) -0.0094(8) -0.0075(9)
C24 0.0276(10) 0.0372(11) 0.0277(10) 0.0037(9) -0.0094(8) -0.0160(9)
C25 0.0395(11) 0.0208(9) 0.0277(10) -0.0005(8) 0.0004(9) -0.0113(8)
C26 0.0358(11) 0.0176(8) 0.0271(10) -0.0004(7) 0.0038(8) -0.0025(8)
C27 0.0384(12) 0.0207(9) 0.0332(11) 0.0070(8) 0.0075(9) 0.0010(8)
C28 0.0443(14) 0.0300(11) 0.0334(12) 0.0083(9) 0.0008(10) 0.0113(9)
C29 0.0316(11) 0.0304(11) 0.0450(13) 0.0016(9) 0.0011(10) 0.0102(9)
C30 0.0345(11) 0.0292(10) 0.0375(12) 0.0005(9) 0.0103(9) 0.0054(9)
C31 0.0402(11) 0.0240(9) 0.0268(10) 0.0008(8) 0.0067(9) -0.0003(8)

loop_
_atom_type_symbol
_atom_type_description
_atom_type_scat_dispersion_real
_atom_type_scat_dispersion_imag
_atom_type_scat_source
C C 0.0033 0.0016 'International Tables Vol C Tables 4.2.6.8 and 6.1.1.4'
H H 0.0000 0.0000 'International Tables Vol C Tables 4.2.6.8 and 6.1.1.4'
N N 0.0061 0.0033 'International Tables Vol C Tables 4.2.6.8 and 6.1.1.4'
Ni Ni 0.3393 1.1124 'International Tables Vol C Tables 4.2.6.8 and 6.1.1.4'
O O 0.0106 0.0060 'International Tables Vol C Tables 4.2.6.8 and 6.1.1.4'

loop_
_geom_angle_atom_site_label_1
_geom_angle_atom_site_label_2
_geom_angle_atom_site_label_3
_geom_angle
_geom_angle_site_symmetry_1
_geom_angle_site_symmetry_3
_geom_angle_publ_flag
O1 Ni1 N3 91.15(6) . . ?
N1 Ni1 O1 86.60(6) . . ?
N1 Ni1 N2 94.57(6) . . ?
N1 Ni1 N3 177.73(6) . . ?
N2 Ni1 O1 178.04(7) . . ?
N2 Ni1 N3 87.67(7) . . ?
C1 O1 Ni1 115.05(12) . . ?
C2 N1 Ni1 110.56(11) . . ?
C7 N1 Ni1 128.33(12) . . ?
C7 N1 C2 121.06(15) . . ?
C19 N2 Ni1 124.69(11) . . ?
C20 N2 Ni1 113.84(11) . . ?
C20 N2 C19 121.33(14) . . ?
C21 N3 Ni1 105.26(11) . . ?
C21 N3 C24 104.15(16) . . ?
C21 N3 C25 113.00(16) . . ?
C24 N3 Ni1 113.99(13) . . ?
C25 N3 Ni1 109.87(13) . . ?
C25 N3 C24 110.44(17) . . ?
O1 C1 C2 114.37(15) . . ?
O2 C1 O1 124.70(17) . . ?
O2 C1 C2 120.90(16) . . ?
N1 C2 C1 106.85(14) . . ?
N1 C2 C3 107.81(14) . . ?
C1 C2 C3 110.61(15) . . ?
C4 C3 C2 115.84(15) . . ?
C3 C4 C5 108.36(16) . . ?
C6 C4 C3 112.47(18) . . ?
C6 C4 C5 110.23(18) . . ?
N1 C7 C8 119.69(15) . . ?
N1 C7 C14 121.67(15) . . ?
C14 C7 C8 118.63(15) . . ?
C9 C8 C7 118.94(16) . . ?
C9 C8 C13 120.22(17) . . ?
C13 C8 C7 120.83(16) . . ?
C8 C9 C10 119.26(18) . . ?
C11 C10 C9 120.67(19) . . ?
C12 C11 C10 119.62(19) . . ?
C11 C12 C13 120.6(2) . . ?
C12 C13 C8 119.68(18) . . ?
C15 C14 C7 117.24(15) . . ?
C15 C14 C19 118.79(16) . . ?
C19 C14 C7 123.96(15) . . ?
C16 C15 C14 122.19(18) . . ?
C15 C16 C17 118.69(18) . . ?
C18 C17 C16 121.01(17) . . ?
C17 C18 C19 121.70(17) . . ?
N2 C19 C14 121.03(15) . . ?
N2 C19 C18 121.25(15) . . ?
C18 C19 C14 117.62(15) . . ?
O3 C20 N2 128.26(18) . . ?
O3 C20 C21 118.46(17) . . ?
N2 C20 C21 113.24(15) . . ?
N3 C21 C20 111.66(15) . . ?
N3 C21 C22 106.16(16) . . ?
C20 C21 C22 111.92(17) . . ?
C23 C22 C21 104.61(18) . . ?
C24 C23 C22 102.76(19) . . ?
N3 C24 C23 103.05(17) . . ?
N3 C25 C26 112.49(16) . . ?
C27 C26 C25 121.2(2) . . ?
C27 C26 C31 118.5(2) . . ?
C31 C26 C25 120.11(19) . . ?
C28 C27 C26 120.5(2) . . ?
C29 C28 C27 120.2(2) . . ?
C28 C29 C30 119.9(2) . . ?
C31 C30 C29 119.6(2) . . ?
C30 C31 C26 121.2(2) . . ?

loop_
_geom_bond_atom_site_label_1
_geom_bond_atom_site_label_2
_geom_bond_distance
_geom_bond_site_symmetry_2
_geom_bond_publ_flag
Ni1 O1 1.8644(13) . ?
Ni1 N1 1.8444(15) . ?
Ni1 N2 1.8559(13) . ?
Ni1 N3 1.9430(16) . ?
O1 C1 1.301(2) . ?
O2 C1 1.223(2) . ?
O3 C20 1.226(2) . ?
N1 C2 1.478(2) . ?
N1 C7 1.302(2) . ?
N2 C19 1.401(2) . ?
N2 C20 1.370(2) . ?
N3 C21 1.497(2) . ?
N3 C24 1.503(3) . ?
N3 C25 1.500(3) . ?
C1 C2 1.527(2) . ?
C2 C3 1.542(3) . ?
C3 C4 1.531(3) . ?
C4 C5 1.534(3) . ?
C4 C6 1.519(3) . ?
C7 C8 1.500(2) . ?
C7 C14 1.465(2) . ?
C8 C9 1.394(2) . ?
C8 C13 1.397(3) . ?
C9 C10 1.395(3) . ?
C10 C11 1.390(3) . ?
C11 C12 1.386(3) . ?
C12 C13 1.390(3) . ?
C14 C15 1.418(2) . ?
C14 C19 1.426(2) . ?
C15 C16 1.378(3) . ?
C16 C17 1.391(3) . ?
C17 C18 1.380(3) . ?
C18 C19 1.413(2) . ?
C20 C21 1.519(3) . ?
C21 C22 1.554(3) . ?
C22 C23 1.537(3) . ?
C23 C24 1.510(4) . ?
C25 C26 1.511(3) . ?
C26 C27 1.395(3) . ?
C26 C31 1.397(3) . ?
C27 C28 1.392(4) . ?
C28 C29 1.386(4) . ?
C29 C30 1.394(4) . ?
C30 C31 1.385(3) . ?
